data_2223204
loop_
_publ_author_name
'Gade, Narendar Reddy'
'Manjula, Y.'
'Iqbal, Javed'
'Vishweshwar, Peddy'

_publ_section_title
;
 1-[(4<i>S</i>)-4-Benzyl-2-thioxo-1,3-thiazolidin-3-yl]propan-1-one
;
_journal_coeditor_code TK2514
_journal_issue 9
_journal_name_full 'Acta Crystallographica Section E'
_journal_page_first o2159
_journal_paper_doi 10.1107/S1600536809030104
_journal_volume 65
_journal_year 2009
_chemical_formula_iupac 'C13 H15 N O S2'
_chemical_formula_moiety 'C13 H15 N O S2'
_chemical_formula_sum 'C13 H15 N O S2'
_chemical_formula_weight 265.39
_chemical_name_systematic
;
1-[(4<i>S</i>)-4-Benzyl-2-thioxo-1,3-thiazolidin-3-yl]propan-1-one
;
_space_group_IT_number 4
_symmetry_cell_setting monoclinic
_symmetry_space_group_name_Hall 'P 2yb'
_symmetry_space_group_name_H-M 'P 1 21 1'
_cell_angle_alpha 90
_cell_angle_beta 95.537(6)
_cell_angle_gamma 90
_cell_formula_units_Z 2
_cell_length_a 8.850(6)
_cell_length_b 7.189(5)
_cell_length_c 10.595(7)
_cell_measurement_reflns_used 3674
_cell_measurement_temperature 298
_cell_measurement_theta_max 27.4
_cell_measurement_theta_min 2.3
_cell_volume 670.9(8)
_computing_cell_refinement 'CrystalClear (Pflugrath, 1999)'
_computing_data_collection 'CrystalClear (Pflugrath, 1999)'
_computing_data_reduction 'CrystalStructure (Molecular Structure Corporation & Rigaku, 2006)'
_computing_molecular_graphics 'X-SEED (Barbour et al., 2001)'
_computing_publication_material 'CrystalStructure (Molecular Structure Corporation & Rigaku, 2006)'
_computing_structure_refinement 'CRYSTALS (Betteridge <i>et al.</i>,  2003)'
_computing_structure_solution 'SIR2004 (Burla <i>et al.</i>,  2005)'
_diffrn_detector_area_resol_mean 7.31
_diffrn_measured_fraction_theta_full 0.967
_diffrn_measured_fraction_theta_max 0.967
_diffrn_measurement_device_type 'Rigaku Mercury'
_diffrn_measurement_method \w
_diffrn_radiation_type 'Mo K\a'
_diffrn_radiation_wavelength 0.71070
_diffrn_reflns_av_R_equivalents 0.038
_diffrn_reflns_limit_h_max 11
_diffrn_reflns_limit_h_min -11
_diffrn_reflns_limit_k_max 9
_diffrn_reflns_limit_k_min -6
_diffrn_reflns_limit_l_max 13
_diffrn_reflns_limit_l_min -13
_diffrn_reflns_number 7301
_diffrn_reflns_theta_full 27.4
_diffrn_reflns_theta_max 27.4
_exptl_absorpt_coefficient_mu 0.380
_exptl_absorpt_correction_T_max 0.925
_exptl_absorpt_correction_T_min 0.831
_exptl_absorpt_correction_type multi-scan
_exptl_absorpt_process_details '(Jacobson, 1998)'
_exptl_crystal_colour yellow
_exptl_crystal_density_diffrn 1.314
_exptl_crystal_density_method 'not measured'
_exptl_crystal_description prism
_exptl_crystal_F_000 280
_exptl_crystal_size_max 0.50
_exptl_crystal_size_mid 0.40
_exptl_crystal_size_min 0.20
_refine_diff_density_max 0.32
_refine_diff_density_min -0.35
_refine_ls_abs_structure_details 'Flack (1983), 1138 Friedel pairs'
_refine_ls_abs_structure_Flack -0.05(6)
_refine_ls_extinction_method none
_refine_ls_goodness_of_fit_ref 0.86
_refine_ls_hydrogen_treatment constr
_refine_ls_number_parameters 170
_refine_ls_number_reflns 2734
_refine_ls_R_factor_gt 0.041
_refine_ls_shift/su_max_lt 0.001
_refine_ls_structure_factor_coef Fsqd
_refine_ls_weighting_details
;
Chebychev polynomial with 3 parameters (Carruthers & Watkin, 1979)
10359.0000    14093.9000    3595.6900
;
_refine_ls_weighting_scheme calc
_refine_ls_wR_factor_ref 0.048
_reflns_number_gt 2361
_reflns_number_total 2734
_reflns_threshold_expression F^2^>2\s(F^2^)
_cod_data_source_file tk2514.cif
_cod_data_source_block I
_cod_original_sg_symbol_H-M 'P 21'
_cod_database_code 2223204
_cod_database_fobs_code 2223204

loop_
_symmetry_equiv_pos_site_id
_symmetry_equiv_pos_as_xyz
1 +X,+Y,+Z
2 -X,1/2+Y,-Z

loop_
_atom_site_aniso_label
_atom_site_aniso_U_11
_atom_site_aniso_U_22
_atom_site_aniso_U_33
_atom_site_aniso_U_12
_atom_site_aniso_U_13
_atom_site_aniso_U_23
S1 0.0512(2) 0.0621(3) 0.0611(3) -0.0066(3) 0.0167(2) -0.0116(3)
S2 0.0587(3) 0.0640(4) 0.0664(3) -0.0025(3) 0.0059(2) -0.0247(3)
O1 0.0664(9) 0.0751(11) 0.0796(10) -0.0150(9) 0.0330(8) -0.0265(10)
N1 0.0401(7) 0.0364(8) 0.0470(8) -0.0001(7) 0.0062(6) -0.0019(7)
C1 0.0419(10) 0.0430(11) 0.0458(10) -0.0008(8) 0.0035(8) 0.0002(8)
C2 0.0417(10) 0.0508(13) 0.0561(12) -0.0027(9) 0.0011(8) -0.0019(9)
C3 0.0427(10) 0.0438(11) 0.0513(11) 0.0037(8) 0.0008(8) -0.0042(9)
C4 0.0510(11) 0.0393(11) 0.0487(11) 0.0028(8) -0.0031(8) -0.0011(8)
C5 0.0453(10) 0.0389(12) 0.0467(10) 0.0008(8) -0.0027(8) 0.0025(8)
C6 0.0647(13) 0.0460(13) 0.0569(12) -0.0083(10) 0.0017(10) 0.0087(9)
C7 0.0828(17) 0.0465(14) 0.0678(15) -0.0207(11) -0.0179(13) 0.0093(11)
C8 0.104(2) 0.0511(15) 0.0517(13) -0.0052(13) -0.0146(13) -0.0034(11)
C9 0.0992(19) 0.0603(15) 0.0580(14) 0.0079(15) 0.0176(13) -0.0055(12)
C10 0.0579(11) 0.0527(12) 0.0617(12) 0.0015(12) 0.0134(9) -0.0026(12)
C11 0.0415(11) 0.0480(13) 0.0617(12) 0.0026(8) 0.0095(9) -0.0011(9)
C12 0.0430(10) 0.0488(12) 0.0711(13) -0.0016(10) 0.0032(9) -0.0073(11)
C13 0.0543(13) 0.086(2) 0.121(2) -0.0223(15) 0.0242(13) -0.0216(19)

loop_
_atom_site_type_symbol
_atom_site_label
_atom_site_fract_x
_atom_site_fract_y
_atom_site_fract_z
_atom_site_U_iso_or_equiv
_atom_site_thermal_displace_type
_atom_site_calc_flag
_atom_site_refinement_flags
_atom_site_occupancy
S S1 0.55104(6) 1.08609(10) 0.94969(5) 0.0574(2) Uani . . 1.000
S S2 0.80540(7) 1.31770(10) 1.04864(6) 0.0630(2) Uani . . 1.000
O O1 0.96079(17) 1.0605(2) 0.69074(15) 0.0720(6) Uani . . 1.000
N N1 0.79082(15) 1.1039(2) 0.83154(13) 0.0410(4) Uani . . 1.000
C C1 0.6994(2) 0.9543(2) 0.76431(19) 0.0436(6) Uani . . 1.000
C C2 0.5366(2) 0.9806(2) 0.79429(19) 0.0498(7) Uani . . 1.000
C C3 0.7324(2) 1.1748(2) 0.93706(19) 0.0462(6) Uani . . 1.000
C C4 0.7616(2) 0.7610(2) 0.80159(19) 0.0469(6) Uani . . 1.000
C C5 0.7183(2) 0.6180(2) 0.70140(17) 0.0441(6) Uani . . 1.000
C C6 0.5872(2) 0.5119(2) 0.7014(2) 0.0561(7) Uani . . 1.000
C C7 0.5469(3) 0.3871(3) 0.6051(2) 0.0673(9) Uani . . 1.000
C C8 0.6379(3) 0.3610(3) 0.5087(2) 0.0704(9) Uani . . 1.000
C C9 0.7667(3) 0.4651(3) 0.5063(2) 0.0719(9) Uani . . 1.000
C C10 0.8074(2) 0.5935(3) 0.60097(19) 0.0569(7) Uani . . 1.000
C C11 0.9289(2) 1.1496(2) 0.7801(2) 0.0501(7) Uani . . 1.000
C C12 1.0320(2) 1.3001(3) 0.8384(2) 0.0545(7) Uani . . 1.000
C C13 1.1629(2) 1.3369(4) 0.7610(2) 0.0861(10) Uani . . 1.000
H H1 0.70330 0.96970 0.67560 0.0520 Uiso calc R 1.000
H H6 0.52430 0.52600 0.76860 0.0670 Uiso calc R 1.000
H H7 0.45570 0.31750 0.60530 0.0790 Uiso calc R 1.000
H H8 0.61000 0.27260 0.44400 0.0830 Uiso calc R 1.000
H H9 0.83030 0.44600 0.44020 0.0870 Uiso calc R 1.000
H H10 0.89540 0.66810 0.59680 0.0690 Uiso calc R 1.000
H H21 0.48380 1.06070 0.73390 0.0600 Uiso calc R 1.000
H H22 0.48550 0.86440 0.79480 0.0590 Uiso calc R 1.000
H H41 0.72130 0.72350 0.87750 0.0550 Uiso calc R 1.000
H H42 0.86910 0.76750 0.81570 0.0560 Uiso calc R 1.000
H H121 1.07080 1.26210 0.92110 0.0650 Uiso calc R 1.000
H H122 0.97480 1.41110 0.84380 0.0650 Uiso calc R 1.000
H H131 1.19300 1.46340 0.77050 0.1050 Uiso calc R 1.000
H H132 1.24580 1.25860 0.78930 0.1050 Uiso calc R 1.000
H H133 1.13230 1.31200 0.67430 0.1050 Uiso calc R 1.000

loop_
_atom_type_symbol
_atom_type_description
_atom_type_scat_dispersion_real
_atom_type_scat_dispersion_imag
_atom_type_scat_source
C C 0.003 0.002
;
International Tables for Crystallography
(1992, Vol. C, Tables 4.2.6.8 and 6.1.1.4)
;
H H 0.000 0.000
;
International Tables for Crystallography
(1992, Vol. C, Table 6.1.1.4)
;
N N 0.006 0.003
;
International Tables for Crystallography
(1992, Vol. C, Tables 4.2.6.8 and 6.1.1.4)
;
O O 0.011 0.006
;
International Tables for Crystallography
(1992, Vol. C, Tables 4.2.6.8 and 6.1.1.4)
;
S S 0.125 0.123
;
International Tables for Crystallography
(1992, Vol. C, Tables 4.2.6.8 and 6.1.1.4)
;

loop_
_geom_angle_atom_site_label_1
_geom_angle_atom_site_label_2
_geom_angle_atom_site_label_3
_geom_angle_site_symmetry_1
_geom_angle_site_symmetry_2
_geom_angle_site_symmetry_3
_geom_angle
_geom_angle_publ_flag
C2 S1 C3 . . . 93.92(9) no
C1 N1 C3 . . . 115.36(14) no
C1 N1 C11 . . . 115.55(14) no
C3 N1 C11 . . . 129.05(14) no
N1 C1 C2 . . . 107.08(13) no
N1 C1 C4 . . . 111.56(15) no
C2 C1 C4 . . . 112.58(14) no
S1 C2 C1 . . . 104.96(13) no
S1 C3 S2 . . . 118.18(11) no
S1 C3 N1 . . . 110.37(12) no
S2 C3 N1 . . . 131.43(14) no
C1 C4 C5 . . . 112.21(15) no
C4 C5 C6 . . . 122.19(16) no
C4 C5 C10 . . . 120.09(16) no
C6 C5 C10 . . . 117.67(16) no
C5 C6 C7 . . . 120.91(19) no
C6 C7 C8 . . . 120.7(2) no
C7 C8 C9 . . . 119.3(2) no
C8 C9 C10 . . . 120.7(2) no
C5 C10 C9 . . . 120.65(18) no
O1 C11 N1 . . . 117.07(15) no
O1 C11 C12 . . . 121.82(17) no
N1 C11 C12 . . . 121.09(16) no
C11 C12 C13 . . . 111.70(18) no
N1 C1 H1 . . . 109.00 no
C2 C1 H1 . . . 109.00 no
C4 C1 H1 . . . 108.00 no
S1 C2 H21 . . . 110.00 no
S1 C2 H22 . . . 111.00 no
C1 C2 H21 . . . 110.00 no
C1 C2 H22 . . . 111.00 no
H21 C2 H22 . . . 109.00 no
C1 C4 H41 . . . 109.00 no
C1 C4 H42 . . . 109.00 no
C5 C4 H41 . . . 108.00 no
C5 C4 H42 . . . 109.00 no
H41 C4 H42 . . . 109.00 no
C5 C6 H6 . . . 119.00 no
C7 C6 H6 . . . 120.00 no
C6 C7 H7 . . . 120.00 no
C8 C7 H7 . . . 119.00 no
C7 C8 H8 . . . 120.00 no
C9 C8 H8 . . . 121.00 no
C8 C9 H9 . . . 119.00 no
C10 C9 H9 . . . 120.00 no
C5 C10 H10 . . . 119.00 no
C9 C10 H10 . . . 120.00 no
C11 C12 H121 . . . 109.00 no
C11 C12 H122 . . . 109.00 no
C13 C12 H121 . . . 109.00 no
C13 C12 H122 . . . 109.00 no
H121 C12 H122 . . . 109.00 no
C12 C13 H131 . . . 109.00 no
C12 C13 H132 . . . 110.00 no
C12 C13 H133 . . . 109.00 no
H131 C13 H132 . . . 109.00 no
H131 C13 H133 . . . 110.00 no
H132 C13 H133 . . . 109.00 no

loop_
_geom_bond_atom_site_label_1
_geom_bond_atom_site_label_2
_geom_bond_site_symmetry_1
_geom_bond_site_symmetry_2
_geom_bond_distance
_geom_bond_publ_flag
S1 C2 . . 1.806(2) no
S1 C3 . . 1.744(2) no
S2 C3 . . 1.650(2) no
O1 C11 . . 1.199(3) no
N1 C1 . . 1.486(2) no
N1 C3 . . 1.374(3) no
N1 C11 . . 1.424(2) no
C1 C2 . . 1.517(3) no
C1 C4 . . 1.532(2) no
C4 C5 . . 1.501(3) no
C5 C6 . . 1.389(3) no
C5 C10 . . 1.395(3) no
C6 C7 . . 1.380(3) no
C7 C8 . . 1.373(3) no
C8 C9 . . 1.366(4) no
C9 C10 . . 1.385(3) no
C11 C12 . . 1.509(3) no
C12 C13 . . 1.506(3) no
C1 H1 . . 0.9500 no
C2 H21 . . 0.9500 no
C2 H22 . . 0.9500 no
C4 H41 . . 0.9500 no
C4 H42 . . 0.9500 no
C6 H6 . . 0.9500 no
C7 H7 . . 0.9500 no
C8 H8 . . 0.9500 no
C9 H9 . . 0.9500 no
C10 H10 . . 0.9500 no
C12 H121 . . 0.9500 no
C12 H122 . . 0.9500 no
C13 H131 . . 0.9500 no
C13 H132 . . 0.9500 no
C13 H133 . . 0.9500 no

loop_
_geom_hbond_atom_site_label_D
_geom_hbond_atom_site_label_H
_geom_hbond_atom_site_label_A
_geom_hbond_site_symmetry_A
_geom_hbond_distance_DH
_geom_hbond_distance_HA
_geom_hbond_distance_DA
_geom_hbond_angle_DHA
_geom_hbond_publ_flag
C9 H9 O1 2_746 0.95 2.55 3.408(4) 150 yes

loop_
_geom_torsion_atom_site_label_1
_geom_torsion_atom_site_label_2
_geom_torsion_atom_site_label_3
_geom_torsion_atom_site_label_4
_geom_torsion_site_symmetry_1
_geom_torsion_site_symmetry_2
_geom_torsion_site_symmetry_3
_geom_torsion_site_symmetry_4
_geom_torsion
_geom_torsion_publ_flag
C3 S1 C2 C1 . . . . 22.91(12) no
C2 S1 C3 S2 . . . . 171.92(11) no
C2 S1 C3 N1 . . . . -9.64(13) no
C3 N1 C1 C2 . . . . 25.15(19) no
C3 N1 C1 C4 . . . . -98.44(17) no
C11 N1 C1 C2 . . . . -156.77(15) no
C11 N1 C1 C4 . . . . 79.65(19) no
C1 N1 C3 S1 . . . . -7.69(18) no
C1 N1 C3 S2 . . . . 170.47(14) no
C11 N1 C3 S1 . . . . 174.53(14) no
C11 N1 C3 S2 . . . . -7.3(3) no
C1 N1 C11 O1 . . . . -2.2(2) no
C1 N1 C11 C12 . . . . 179.47(16) no
C3 N1 C11 O1 . . . . 175.56(17) no
C3 N1 C11 C12 . . . . -2.8(3) no
N1 C1 C2 S1 . . . . -29.44(15) no
C4 C1 C2 S1 . . . . 93.51(15) no
N1 C1 C4 C5 . . . . -155.93(15) no
C2 C1 C4 C5 . . . . 83.7(2) no
C1 C4 C5 C6 . . . . -91.3(2) no
C1 C4 C5 C10 . . . . 86.0(2) no
C4 C5 C6 C7 . . . . 177.20(17) no
C10 C5 C6 C7 . . . . -0.1(3) no
C4 C5 C10 C9 . . . . -178.46(18) no
C6 C5 C10 C9 . . . . -1.1(3) no
C5 C6 C7 C8 . . . . 1.9(3) no
C6 C7 C8 C9 . . . . -2.4(3) no
C7 C8 C9 C10 . . . . 1.2(3) no
C8 C9 C10 C5 . . . . 0.6(3) no
O1 C11 C12 C13 . . . . 7.3(3) no
N1 C11 C12 C13 . . . . -174.42(17) no

loop_
_cod_related_entry_id
_cod_related_entry_database
_cod_related_entry_code
1 ChemSpider 9475056
